data_5000412
loop_
_publ_author_name
'Derissen, J. L.'
'Endeman, H. J.'
'Peerdeman, A. F.'

_publ_section_title
;
 The crystal and molecular structure of L-aspartic acid
;
_journal_issue 10
_journal_name_full 'Acta Crystallographica Section B'
_journal_page_first 1349
_journal_page_last 1354
_journal_paper_doi 10.1107/S0567740868004280
_journal_volume 24
_journal_year 1968
_chemical_formula_sum 'C4 H7 N O4'
_space_group_IT_number 4
_symmetry_cell_setting monoclinic
_symmetry_space_group_name_Hall 'P 2yb'
_symmetry_space_group_name_H-M 'P 1 21 1'
_cell_angle_alpha 90
_cell_angle_beta 99.84(2)
_cell_angle_gamma 90
_cell_formula_units_Z 2
_cell_length_a 7.617(1)
_cell_length_b 6.982(1)
_cell_length_c 5.142(1)
_cod_duplicate_entry 5000004
_cod_original_sg_symbol_H-M 'P 21'
_cod_original_formula_sum 'C4 H7 N1 O4'
_cod_database_code 5000412

loop_
_symmetry_equiv_pos_site_id
_symmetry_equiv_pos_as_xyz
1 x,y,z
2 -x,1/2+y,-z

loop_
_atom_site_label
_atom_site_type_symbol
_atom_site_fract_x
_atom_site_fract_y
_atom_site_fract_z
C1 C 0.52030 0.04500 0.44100
C2 C 0.70350 0.08660 0.36360
C3 C 0.78050 -0.10180 0.28780
C4 C 0.96390 -0.08900 0.21360
H1 H 1.20300 0.00900 0.32600
H2 H 0.78200 -0.18100 0.44600
H3 H 0.71100 -0.16400 0.15400
H4 H 0.63500 0.16500 -0.00800
H5 H 0.60800 0.33100 0.20200
H6 H 0.80900 0.26900 0.09500
H7 H 0.78400 0.15000 0.52100
N1 N 0.68050 0.22500 0.13840
O1 O 0.39050 0.03340 0.25590
O2 O 0.51660 0.01940 0.67900
O3 O 0.99830 -0.16220 0.01680
O4 O 1.08020 0.00070 0.38750

loop_
_atom_type_symbol
_atom_type_radius_bond
C 0.68
H 0.20
N 0.68
O 0.68
